data_7037427
loop_
_publ_author_name
'Passarelli, Vincenzo'
'P\'erez-Torrente, Jes\'us J'
'Oro, Luis A.'

_publ_section_title
;
 En route to phosphonato iridium(i) complexes: the decisive effect of an
 intramolecular hydrogen bond.
;
_journal_issue 3
_journal_name_full 'Dalton transactions (Cambridge, England : 2003)'
_journal_page_first 951
_journal_page_last 962
_journal_paper_doi 10.1039/c5dt04038h
_journal_volume 45
_journal_year 2016
_chemical_formula_moiety 'C52 H46 Cl F4 Ir N2 P2 Si, C H2 Cl2'
_chemical_formula_sum 'C53 H48 Cl3 F4 Ir N2 P2 Si'
_chemical_formula_weight 1177.51
_space_group_crystal_system triclinic
_space_group_IT_number 2
_space_group_name_Hall '-P 1'
_space_group_name_H-M_alt 'P -1'
_symmetry_space_group_name_Hall '-P 1'
_symmetry_space_group_name_H-M 'P -1'
_atom_sites_solution_hydrogens mixed
_atom_sites_solution_primary heavy
_atom_sites_solution_secondary difmap
_audit_creation_method SHELXL-2014/7
_audit_update_record
;
2015-10-13 deposited with the CCDC.
2015-11-20 downloaded from the CCDC.
;
_cell_angle_alpha 81.3430(10)
_cell_angle_beta 87.5760(10)
_cell_angle_gamma 76.0320(10)
_cell_formula_units_Z 2
_cell_length_a 10.2012(5)
_cell_length_b 11.3266(5)
_cell_length_c 21.6766(10)
_cell_measurement_reflns_used 9962
_cell_measurement_temperature 100(2)
_cell_measurement_theta_max 27.578
_cell_measurement_theta_min 2.217
_cell_volume 2402.82(19)
_computing_cell_refinement 'SAINT+ v. 6.45 (Bruker AXS, 2003)'
_computing_data_collection 'SMART v. 5.611 (Bruker AXS, 2000)'
_computing_data_reduction 'SAINT+ v. 6.45 (Bruker AXS, 2003)'
_computing_molecular_graphics 'XP program, SHELXTL v6.12, Bruker2000'
_computing_publication_material 'XCIF program, SHELXTLv6.12, BrukerAXS'
_computing_structure_refinement 'SHELXL-2014/7 (Sheldrick, 2014)'
_computing_structure_solution 'SHELXS-97 (Sheldrick, 1990)'
_diffrn_ambient_temperature 100(2)
_diffrn_detector_area_resol_mean 8.26
_diffrn_measured_fraction_theta_full 0.999
_diffrn_measured_fraction_theta_max 0.921
_diffrn_measurement_device_type 'Bruker SMART APEX CCD system'
_diffrn_measurement_method '\w rotations with narrow frames'
_diffrn_radiation_monochromator graphite
_diffrn_radiation_source 'fine-focus sealed tube'
_diffrn_radiation_type MoK\a
_diffrn_radiation_wavelength 0.71073
_diffrn_reflns_av_R_equivalents 0.0383
_diffrn_reflns_av_unetI/netI 0.0406
_diffrn_reflns_laue_measured_fraction_full 0.999
_diffrn_reflns_laue_measured_fraction_max 0.921
_diffrn_reflns_limit_h_max 13
_diffrn_reflns_limit_h_min -13
_diffrn_reflns_limit_k_max 15
_diffrn_reflns_limit_k_min -15
_diffrn_reflns_limit_l_max 27
_diffrn_reflns_limit_l_min -27
_diffrn_reflns_number 38667
_diffrn_reflns_point_group_measured_fraction_full 0.999
_diffrn_reflns_point_group_measured_fraction_max 0.921
_diffrn_reflns_theta_full 25.000
_diffrn_reflns_theta_max 28.629
_diffrn_reflns_theta_min 1.872
_exptl_absorpt_coefficient_mu 3.092
_exptl_absorpt_correction_T_max 0.8568
_exptl_absorpt_correction_T_min 0.6730
_exptl_absorpt_correction_type multi-scan
_exptl_absorpt_process_details
;
 SADABS: Area-Detector Absorption Correction. (1996)  Bruker-AXS 
 within SAINT+ package, v. 6.45.   
;
_exptl_crystal_colour yellow
_exptl_crystal_density_diffrn 1.628
_exptl_crystal_description prism
_exptl_crystal_F_000 1176
_exptl_crystal_size_max 0.160
_exptl_crystal_size_mid 0.150
_exptl_crystal_size_min 0.050
_refine_diff_density_max 1.410
_refine_diff_density_min -1.060
_refine_diff_density_rms 0.100
_refine_ls_extinction_method none
_refine_ls_goodness_of_fit_ref 1.030
_refine_ls_hydrogen_treatment mixed
_refine_ls_matrix_type full
_refine_ls_number_parameters 651
_refine_ls_number_reflns 11361
_refine_ls_number_restraints 6
_refine_ls_restrained_S_all 1.031
_refine_ls_R_factor_all 0.0355
_refine_ls_R_factor_gt 0.0280
_refine_ls_shift/su_max 0.002
_refine_ls_shift/su_mean 0.000
_refine_ls_structure_factor_coef Fsqd
_refine_ls_weighting_details 'w=1/[\s^2^(Fo^2^)+(0.0226P)^2^+1.8010P] where P=(Fo^2^+2Fc^2^)/3'
_refine_ls_weighting_scheme calc
_refine_ls_wR_factor_gt 0.0559
_refine_ls_wR_factor_ref 0.0591
_reflns_Friedel_coverage 0.000
_reflns_number_gt 10063
_reflns_number_total 11361
_reflns_threshold_expression 'I > 2\s(I)'
_cod_data_source_file c5dt04038h2.cif
_cod_data_source_block 1
_cod_depositor_comments 'Adding full bibliography for 7037426--7037429.cif.'
_cod_database_code 7037427
_shelx_shelxl_version_number 2014/7
_shelx_space_group_comment
;
The symmetry employed for this shelxl refinement is uniquely defined
by the following loop, which should always be used as a source of
symmetry information in preference to the above space-group names.
They are only intended as comments.
;
_shelx_estimated_absorpt_t_min 0.638
_shelx_estimated_absorpt_t_max 0.861

loop_
_space_group_symop_operation_xyz
'x, y, z'
'-x, -y, -z'

loop_
_atom_site_label
_atom_site_type_symbol
_atom_site_fract_x
_atom_site_fract_y
_atom_site_fract_z
_atom_site_U_iso_or_equiv
_atom_site_adp_type
_atom_site_occupancy
_atom_site_site_symmetry_order
_atom_site_calc_flag
_atom_site_refinement_flags_posn
_atom_site_refinement_flags_adp
_atom_site_refinement_flags_occupancy
_atom_site_disorder_assembly
_atom_site_disorder_group
Cl3A Cl 1.2252(2) 0.33181(19) 0.48869(9) 0.0638(8) Uani 0.542(3) 1 d D . P A 1
Cl2A Cl 1.2013(3) 0.4466(2) 0.60151(13) 0.0462(6) Uani 0.542(3) 1 d D . P A 1
C90A C 1.1217(9) 0.3941(10) 0.5456(4) 0.062(3) Uani 0.542(3) 1 d D . P A 1
H90A H 1.0759 0.3314 0.5669 0.075 Uiso 0.542(3) 1 calc R U P A 1
H90B H 1.0511 0.4637 0.5254 0.075 Uiso 0.542(3) 1 calc R U P A 1
Cl3B Cl 1.4393(3) 0.4421(3) 0.51594(13) 0.0738(10) Uani 0.458(3) 1 d D . P A 2
Cl2B Cl 1.1885(4) 0.4099(4) 0.5758(2) 0.0803(14) Uani 0.458(3) 1 d D . P A 2
C90B C 1.3290(9) 0.3447(8) 0.5364(4) 0.055(3) Uani 0.458(3) 1 d D . P A 2
H90C H 1.3007 0.3204 0.4980 0.065 Uiso 0.458(3) 1 calc R U P A 2
H90D H 1.3783 0.2690 0.5627 0.065 Uiso 0.458(3) 1 calc R U P A 2
Ir1 Ir 0.90056(2) 0.79176(2) 0.73480(2) 0.01627(4) Uani 1 1 d . . . . .
P1 P 0.91814(7) 0.59751(7) 0.78865(3) 0.01575(14) Uani 1 1 d . . . . .
P2 P 0.67368(7) 0.84638(7) 0.75160(3) 0.01645(15) Uani 1 1 d . . . . .
Si1 Si 0.70004(7) 0.69895(7) 0.88466(4) 0.01645(16) Uani 1 1 d . . . . .
N2 N 0.6257(2) 0.8188(2) 0.82683(11) 0.0166(5) Uani 1 1 d . . . . .
N1 N 0.8059(2) 0.5819(2) 0.84809(10) 0.0162(5) Uani 1 1 d . . . . .
C76 C 0.3764(3) 0.8852(3) 0.83707(14) 0.0222(6) Uani 1 1 d . . . . .
H76 H 0.3669 0.8173 0.8182 0.027 Uiso 1 1 calc R U . . .
C73 C 0.4028(3) 1.0806(3) 0.89439(14) 0.0222(6) Uani 1 1 d . . . . .
H73 H 0.4124 1.1468 0.9146 0.027 Uiso 1 1 calc R U . . .
C61 C 0.8024(3) 0.4595(2) 0.87875(13) 0.0164(5) Uani 1 1 d . . . . .
C71 C 0.5051(3) 0.9011(3) 0.84717(13) 0.0180(6) Uani 1 1 d . . . . .
C72 C 0.5172(3) 0.9985(3) 0.87623(13) 0.0194(6) Uani 1 1 d . . . . .
H72 H 0.6042 1.0093 0.8838 0.023 Uiso 1 1 calc R U . . .
C74 C 0.2739(3) 1.0668(3) 0.88324(13) 0.0207(6) Uani 1 1 d . . . . .
C62 C 0.8758(3) 0.4074(3) 0.93258(13) 0.0183(6) Uani 1 1 d . . . . .
H62 H 0.9324 0.4505 0.9489 0.022 Uiso 1 1 calc R U . . .
C66 C 0.7205(3) 0.3942(3) 0.85557(13) 0.0206(6) Uani 1 1 d . . . . .
H66 H 0.6689 0.4290 0.8190 0.025 Uiso 1 1 calc R U . . .
C63 C 0.8667(3) 0.2925(3) 0.96267(13) 0.0202(6) Uani 1 1 d . . . . .
H63 H 0.9159 0.2589 1.0000 0.024 Uiso 1 1 calc R U . . .
C81 C 0.7851(3) 0.7516(3) 0.94564(13) 0.0217(6) Uani 1 1 d . . . . .
H81A H 0.8567 0.7893 0.9264 0.032 Uiso 1 1 calc R U . . .
H81B H 0.8246 0.6812 0.9768 0.032 Uiso 1 1 calc R U . . .
H81C H 0.7190 0.8122 0.9659 0.032 Uiso 1 1 calc R U . . .
C47 C 0.5781(3) 0.7687(3) 0.70780(13) 0.0179(6) Uani 1 1 d . . . . .
C52 C 0.5320(3) 0.6682(3) 0.73793(14) 0.0213(6) Uani 1 1 d . . . . .
H52 H 0.5433 0.6450 0.7817 0.026 Uiso 1 1 calc R U . . .
C48 C 0.5579(3) 0.8024(3) 0.64373(14) 0.0229(6) Uani 1 1 d . . . . .
H48 H 0.5864 0.8718 0.6226 0.027 Uiso 1 1 calc R U . . .
C51 C 0.4697(3) 0.6018(3) 0.70439(15) 0.0246(6) Uani 1 1 d . . . . .
H51 H 0.4387 0.5336 0.7252 0.030 Uiso 1 1 calc R U . . .
C82 C 0.5617(3) 0.6362(3) 0.92595(14) 0.0231(6) Uani 1 1 d . . . . .
H82A H 0.5025 0.6996 0.9472 0.035 Uiso 1 1 calc R U . . .
H82B H 0.6008 0.5649 0.9567 0.035 Uiso 1 1 calc R U . . .
H82C H 0.5092 0.6110 0.8956 0.035 Uiso 1 1 calc R U . . .
C1 C 0.9192(3) 0.9349(3) 0.66136(14) 0.0211(6) Uani 1 1 d . . . . .
C2 C 0.8934(3) 0.8337(3) 0.63571(13) 0.0215(6) Uani 1 1 d . . . . .
C4 C 1.0856(3) 0.7078(3) 0.68112(13) 0.0229(6) Uani 1 1 d . . . . .
C77 C 0.1493(3) 1.1547(3) 0.90327(15) 0.0253(7) Uani 1 1 d . . . . .
H77A H 0.0700 1.1443 0.8826 0.038 Uiso 1 1 calc R U . . .
H77B H 0.1586 1.2394 0.8916 0.038 Uiso 1 1 calc R U . . .
H77C H 0.1381 1.1378 0.9486 0.038 Uiso 1 1 calc R U . . .
C5 C 1.1125(3) 0.8023(3) 0.70780(13) 0.0212(6) Uani 1 1 d . . . . .
C64 C 0.7875(3) 0.2257(3) 0.93955(14) 0.0219(6) Uani 1 1 d . . . . .
C49 C 0.4967(3) 0.7352(3) 0.61067(15) 0.0277(7) Uani 1 1 d . . . . .
H49 H 0.4845 0.7582 0.5669 0.033 Uiso 1 1 calc R U . . .
C75 C 0.2631(3) 0.9682(3) 0.85455(14) 0.0242(6) Uani 1 1 d . . . . .
H75 H 0.1760 0.9574 0.8468 0.029 Uiso 1 1 calc R U . . .
C12 C 1.1092(3) 0.8176(3) 0.57534(13) 0.0222(6) Uani 1 1 d . . . . .
C7 C 1.1352(3) 0.9149(3) 0.60170(14) 0.0233(6) Uani 1 1 d . . . . .
C3 C 1.0221(3) 0.7459(3) 0.61658(14) 0.0227(6) Uani 1 1 d . . . . .
C65 C 0.7139(3) 0.2789(3) 0.88559(14) 0.0231(6) Uani 1 1 d . . . . .
H65 H 0.6581 0.2352 0.8691 0.028 Uiso 1 1 calc R U . . .
C50 C 0.4530(3) 0.6351(3) 0.64074(16) 0.0295(7) Uani 1 1 d . . . . .
H50 H 0.4114 0.5892 0.6177 0.035 Uiso 1 1 calc R U . . .
C8 C 1.2124(3) 0.9876(3) 0.56908(15) 0.0268(7) Uani 1 1 d . . . . .
C9 C 1.2666(3) 0.9642(3) 0.51124(15) 0.0293(7) Uani 1 1 d . . . . .
C10 C 1.2420(3) 0.8685(3) 0.48544(14) 0.0290(7) Uani 1 1 d . . . . .
C21 C 1.0854(3) 0.5339(2) 0.82497(13) 0.0169(6) Uani 1 1 d . . . . .
C22 C 1.1120(3) 0.5802(3) 0.87813(13) 0.0203(6) Uani 1 1 d . . . . .
H22 H 1.0440 0.6408 0.8945 0.024 Uiso 1 1 calc R U . . .
C27 C 0.9074(3) 0.4791(3) 0.74105(13) 0.0193(6) Uani 1 1 d . . . . .
C42 C 0.6623(3) 1.0976(3) 0.73839(13) 0.0214(6) Uani 1 1 d . . . . .
H42 H 0.7509 1.0727 0.7552 0.026 Uiso 1 1 calc R U . . .
C26 C 1.1902(3) 0.4491(3) 0.80035(13) 0.0198(6) Uani 1 1 d . . . . .
H26 H 1.1761 0.4197 0.7630 0.024 Uiso 1 1 calc R U . . .
C41 C 0.5936(3) 1.0091(2) 0.72858(13) 0.0191(6) Uani 1 1 d . . . . .
C32 C 0.8503(3) 0.5144(3) 0.68157(14) 0.0228(6) Uani 1 1 d . . . . .
H32 H 0.8168 0.5992 0.6666 0.027 Uiso 1 1 calc R U . . .
C28 C 0.9540(3) 0.3532(3) 0.76195(14) 0.0230(6) Uani 1 1 d . . . . .
H28 H 0.9906 0.3270 0.8027 0.028 Uiso 1 1 calc R U . . .
C46 C 0.4621(3) 1.0478(3) 0.70590(15) 0.0268(7) Uani 1 1 d . . . . .
H46 H 0.4136 0.9885 0.7002 0.032 Uiso 1 1 calc R U . . .
C43 C 0.6015(3) 1.2214(3) 0.72364(14) 0.0258(7) Uani 1 1 d . . . . .
H43 H 0.6490 1.2811 0.7299 0.031 Uiso 1 1 calc R U . . .
C44 C 0.4716(3) 1.2588(3) 0.69983(15) 0.0317(8) Uani 1 1 d . . . . .
H44 H 0.4309 1.3439 0.6891 0.038 Uiso 1 1 calc R U . . .
C31 C 0.8420(3) 0.4274(3) 0.64415(15) 0.0305(7) Uani 1 1 d . . . . .
H31 H 0.8023 0.4529 0.6040 0.037 Uiso 1 1 calc R U . . .
C30 C 0.8914(4) 0.3031(3) 0.66517(15) 0.0326(8) Uani 1 1 d . . . . .
H30 H 0.8868 0.2437 0.6392 0.039 Uiso 1 1 calc R U . . .
C29 C 0.9476(3) 0.2658(3) 0.72417(15) 0.0279(7) Uani 1 1 d . . . . .
H29 H 0.9815 0.1808 0.7387 0.033 Uiso 1 1 calc R U . . .
C45 C 0.4011(3) 1.1719(3) 0.69162(16) 0.0328(8) Uani 1 1 d . . . . .
H45 H 0.3113 1.1973 0.6763 0.039 Uiso 1 1 calc R U . . .
C67 C 0.7847(4) 0.0977(3) 0.97095(16) 0.0345(8) Uani 1 1 d . . . . .
H67A H 0.8373 0.0784 1.0095 0.052 Uiso 1 1 calc R U . . .
H67B H 0.8238 0.0381 0.9428 0.052 Uiso 1 1 calc R U . . .
H67C H 0.6911 0.0938 0.9809 0.052 Uiso 1 1 calc R U . . .
C25 C 1.3146(3) 0.4074(3) 0.82988(14) 0.0224(6) Uani 1 1 d . . . . .
H25 H 1.3843 0.3490 0.8129 0.027 Uiso 1 1 calc R U . . .
C23 C 1.2367(3) 0.5384(3) 0.90719(14) 0.0250(7) Uani 1 1 d . . . . .
H23 H 1.2532 0.5704 0.9434 0.030 Uiso 1 1 calc R U . . .
C24 C 1.3371(3) 0.4505(3) 0.88378(14) 0.0240(6) Uani 1 1 d . . . . .
H24 H 1.4212 0.4200 0.9047 0.029 Uiso 1 1 calc R U . . .
C11 C 1.1624(3) 0.7961(3) 0.51736(14) 0.0280(7) Uani 1 1 d . . . . .
C6 C 1.0713(3) 0.9265(3) 0.66541(14) 0.0214(6) Uani 1 1 d . . . . .
Cl1 Cl 0.94145(7) 0.89847(7) 0.82338(3) 0.02388(15) Uani 1 1 d . . . . .
F3 F 1.29788(19) 0.84324(19) 0.43010(8) 0.0396(5) Uani 1 1 d . . . . .
F4 F 1.1385(2) 0.70319(18) 0.49020(9) 0.0389(5) Uani 1 1 d . . . . .
F1 F 1.2398(2) 1.08228(19) 0.59326(9) 0.0394(5) Uani 1 1 d . . . . .
F2 F 1.34746(19) 1.0327(2) 0.48120(9) 0.0420(5) Uani 1 1 d . . . . .
H2 H 0.818(3) 0.840(3) 0.6139(14) 0.017(8) Uiso 1 1 d . . . . .
H6 H 1.089(3) 0.991(3) 0.6820(13) 0.015(7) Uiso 1 1 d . . . . .
H3 H 1.008(3) 0.679(3) 0.6001(14) 0.021(8) Uiso 1 1 d . . . . .
H1 H 0.865(3) 1.012(3) 0.6603(14) 0.019(8) Uiso 1 1 d . . . . .
H4 H 1.121(3) 0.627(3) 0.6958(14) 0.024(8) Uiso 1 1 d . . . . .
H5 H 1.172(3) 0.790(3) 0.7458(16) 0.034(9) Uiso 1 1 d . . . . .

loop_
_atom_site_aniso_label
_atom_site_aniso_U_11
_atom_site_aniso_U_22
_atom_site_aniso_U_33
_atom_site_aniso_U_23
_atom_site_aniso_U_13
_atom_site_aniso_U_12
Cl3A 0.0962(18) 0.0491(12) 0.0318(10) -0.0076(8) 0.0028(10) 0.0111(11)
Cl2A 0.0471(11) 0.0375(12) 0.0516(14) -0.0164(9) -0.0151(10) 0.0032(9)
C90A 0.053(6) 0.091(8) 0.047(6) -0.022(5) 0.005(4) -0.017(5)
Cl3B 0.100(2) 0.080(2) 0.0593(17) -0.0404(15) 0.0219(15) -0.0414(17)
Cl2B 0.079(3) 0.060(3) 0.074(3) 0.015(2) 0.020(2) 0.018(2)
C90B 0.076(7) 0.041(5) 0.040(5) 0.000(4) 0.005(5) -0.007(5)
Ir1 0.01602(6) 0.01704(6) 0.01663(6) -0.00203(4) -0.00021(4) -0.00582(4)
P1 0.0161(3) 0.0167(4) 0.0154(3) -0.0034(3) 0.0000(3) -0.0050(3)
P2 0.0166(3) 0.0157(4) 0.0180(4) -0.0022(3) -0.0017(3) -0.0055(3)
Si1 0.0158(4) 0.0164(4) 0.0174(4) -0.0031(3) 0.0003(3) -0.0042(3)
N2 0.0147(11) 0.0171(12) 0.0188(12) -0.0052(9) 0.0011(9) -0.0040(9)
N1 0.0169(11) 0.0140(11) 0.0177(12) -0.0014(9) 0.0000(9) -0.0043(9)
C76 0.0207(14) 0.0215(15) 0.0269(16) -0.0072(12) -0.0009(12) -0.0075(12)
C73 0.0260(15) 0.0178(15) 0.0229(15) -0.0037(12) 0.0012(12) -0.0052(12)
C61 0.0146(13) 0.0160(14) 0.0184(14) -0.0044(11) 0.0033(10) -0.0026(11)
C71 0.0166(13) 0.0178(14) 0.0184(14) -0.0004(11) 0.0008(11) -0.0030(11)
C72 0.0182(14) 0.0186(14) 0.0212(15) -0.0012(11) -0.0004(11) -0.0051(11)
C74 0.0208(14) 0.0206(15) 0.0170(14) 0.0012(11) 0.0027(11) -0.0005(12)
C62 0.0162(13) 0.0192(14) 0.0199(14) -0.0059(11) 0.0023(11) -0.0032(11)
C66 0.0202(14) 0.0220(15) 0.0201(14) -0.0021(12) -0.0002(11) -0.0067(12)
C63 0.0219(14) 0.0198(15) 0.0163(14) -0.0016(11) 0.0011(11) -0.0009(12)
C81 0.0222(15) 0.0220(15) 0.0203(15) -0.0038(12) -0.0005(12) -0.0039(12)
C47 0.0141(13) 0.0175(14) 0.0229(15) -0.0058(11) -0.0023(11) -0.0031(11)
C52 0.0203(14) 0.0216(15) 0.0228(15) -0.0034(12) -0.0009(12) -0.0062(12)
C48 0.0190(14) 0.0243(16) 0.0250(16) -0.0014(12) -0.0004(12) -0.0059(12)
C51 0.0229(15) 0.0214(16) 0.0328(17) -0.0066(13) 0.0008(13) -0.0097(12)
C82 0.0197(14) 0.0233(16) 0.0255(16) -0.0021(12) 0.0044(12) -0.0050(12)
C1 0.0217(15) 0.0186(15) 0.0217(15) 0.0010(12) 0.0023(12) -0.0050(12)
C2 0.0205(15) 0.0290(17) 0.0161(14) -0.0003(12) -0.0021(12) -0.0096(13)
C4 0.0243(15) 0.0231(16) 0.0170(14) -0.0002(12) 0.0049(12) -0.0002(13)
C77 0.0219(15) 0.0215(16) 0.0276(16) -0.0005(13) 0.0033(12) 0.0020(12)
C5 0.0131(13) 0.0349(18) 0.0166(14) -0.0038(12) 0.0019(11) -0.0076(12)
C64 0.0257(15) 0.0176(15) 0.0215(15) -0.0023(12) 0.0046(12) -0.0042(12)
C49 0.0224(15) 0.0349(18) 0.0244(16) -0.0073(14) -0.0073(12) -0.0014(13)
C75 0.0164(14) 0.0293(17) 0.0274(16) -0.0038(13) -0.0001(12) -0.0067(12)
C12 0.0211(14) 0.0255(16) 0.0175(14) 0.0001(12) 0.0004(11) -0.0028(12)
C7 0.0208(14) 0.0249(16) 0.0213(15) 0.0032(12) 0.0005(12) -0.0041(12)
C3 0.0288(16) 0.0232(16) 0.0191(15) -0.0058(12) 0.0047(12) -0.0112(13)
C65 0.0226(15) 0.0226(16) 0.0273(16) -0.0054(13) 0.0019(12) -0.0106(12)
C50 0.0225(16) 0.0331(18) 0.0376(19) -0.0173(15) -0.0030(14) -0.0076(14)
C8 0.0234(15) 0.0316(18) 0.0252(16) 0.0019(13) -0.0029(13) -0.0094(13)
C9 0.0223(15) 0.040(2) 0.0223(16) 0.0095(14) -0.0006(12) -0.0087(14)
C10 0.0222(15) 0.043(2) 0.0162(15) 0.0031(14) 0.0042(12) -0.0016(14)
C21 0.0153(13) 0.0156(14) 0.0201(14) -0.0013(11) 0.0009(11) -0.0049(11)
C22 0.0161(13) 0.0233(15) 0.0232(15) -0.0088(12) 0.0007(11) -0.0053(11)
C27 0.0192(14) 0.0234(15) 0.0184(14) -0.0063(12) 0.0018(11) -0.0092(12)
C42 0.0210(14) 0.0223(15) 0.0219(15) -0.0048(12) 0.0031(12) -0.0066(12)
C26 0.0227(14) 0.0192(15) 0.0188(14) -0.0033(11) 0.0011(11) -0.0072(12)
C41 0.0242(15) 0.0137(14) 0.0192(14) -0.0009(11) 0.0003(11) -0.0050(11)
C32 0.0255(15) 0.0240(16) 0.0212(15) -0.0046(12) 0.0025(12) -0.0099(13)
C28 0.0222(15) 0.0243(16) 0.0238(15) -0.0050(12) 0.0010(12) -0.0072(12)
C46 0.0278(16) 0.0201(16) 0.0331(18) -0.0030(13) -0.0078(13) -0.0062(13)
C43 0.0341(17) 0.0210(16) 0.0260(16) -0.0083(13) 0.0046(13) -0.0110(13)
C44 0.043(2) 0.0164(16) 0.0340(18) -0.0046(13) -0.0055(15) -0.0018(14)
C31 0.0426(19) 0.0366(19) 0.0194(16) -0.0079(14) 0.0000(14) -0.0208(16)
C30 0.045(2) 0.0322(19) 0.0301(18) -0.0178(15) 0.0078(15) -0.0215(16)
C29 0.0318(17) 0.0204(16) 0.0341(18) -0.0093(14) 0.0070(14) -0.0089(13)
C45 0.0316(18) 0.0224(17) 0.042(2) -0.0038(15) -0.0167(15) 0.0005(14)
C67 0.046(2) 0.0252(17) 0.0340(19) 0.0039(14) -0.0051(16) -0.0164(15)
C25 0.0207(14) 0.0208(15) 0.0252(16) -0.0045(12) 0.0052(12) -0.0041(12)
C23 0.0227(15) 0.0301(17) 0.0253(16) -0.0096(13) 0.0001(12) -0.0088(13)
C24 0.0192(14) 0.0272(16) 0.0259(16) -0.0004(13) -0.0035(12) -0.0074(12)
C11 0.0292(17) 0.0313(18) 0.0215(16) -0.0037(13) -0.0009(13) -0.0032(14)
C6 0.0223(15) 0.0262(16) 0.0199(15) -0.0066(13) 0.0053(12) -0.0129(13)
Cl1 0.0246(4) 0.0290(4) 0.0229(4) -0.0088(3) 0.0003(3) -0.0127(3)
F3 0.0353(11) 0.0588(14) 0.0195(9) -0.0007(9) 0.0077(8) -0.0053(10)
F4 0.0531(13) 0.0432(12) 0.0241(10) -0.0126(9) 0.0076(9) -0.0150(10)
F1 0.0464(12) 0.0460(12) 0.0347(11) -0.0037(9) 0.0067(9) -0.0309(10)
F2 0.0347(11) 0.0618(14) 0.0310(11) 0.0086(10) 0.0055(9) -0.0248(10)

loop_
_atom_type_symbol
_atom_type_description
_atom_type_scat_dispersion_real
_atom_type_scat_dispersion_imag
_atom_type_scat_source
C C 0.0033 0.0016 'International Tables Vol C Tables 4.2.6.8 and 6.1.1.4'
H H 0.0000 0.0000 'International Tables Vol C Tables 4.2.6.8 and 6.1.1.4'
N N 0.0061 0.0033 'International Tables Vol C Tables 4.2.6.8 and 6.1.1.4'
F F 0.0171 0.0103 'International Tables Vol C Tables 4.2.6.8 and 6.1.1.4'
Si Si 0.0817 0.0704 'International Tables Vol C Tables 4.2.6.8 and 6.1.1.4'
P P 0.1023 0.0942 'International Tables Vol C Tables 4.2.6.8 and 6.1.1.4'
Cl Cl 0.1484 0.1585 'International Tables Vol C Tables 4.2.6.8 and 6.1.1.4'
Ir Ir -1.4442 7.9887 'International Tables Vol C Tables 4.2.6.8 and 6.1.1.4'

loop_
_geom_angle_atom_site_label_1
_geom_angle_atom_site_label_2
_geom_angle_atom_site_label_3
_geom_angle
_geom_angle_site_symmetry_3
Cl3A C90A Cl2A 115.4(5) .
Cl3A C90A H90A 108.4 .
Cl2A C90A H90A 108.4 .
Cl3A C90A H90B 108.4 .
Cl2A C90A H90B 108.4 .
H90A C90A H90B 107.5 .
C90B Cl3B Cl3B 174.8(4) 2_866
Cl2B C90B Cl3B 113.6(5) .
Cl2B C90B H90C 108.9 .
Cl3B C90B H90C 108.9 .
Cl2B C90B H90D 108.9 .
Cl3B C90B H90D 108.9 .
H90C C90B H90D 107.7 .
C2 Ir1 C1 39.17(11) .
C2 Ir1 C5 76.34(11) .
C1 Ir1 C5 64.39(11) .
C2 Ir1 C4 62.80(11) .
C1 Ir1 C4 75.92(11) .
C5 Ir1 C4 35.63(11) .
C2 Ir1 P2 96.65(8) .
C1 Ir1 P2 99.44(8) .
C5 Ir1 P2 161.72(8) .
C4 Ir1 P2 153.14(8) .
C2 Ir1 P1 123.91(8) .
C1 Ir1 P1 160.17(8) .
C5 Ir1 P1 105.56(8) .
C4 Ir1 P1 86.33(8) .
P2 Ir1 P1 92.39(3) .
C2 Ir1 Cl1 135.94(8) .
C1 Ir1 Cl1 96.77(8) .
C5 Ir1 Cl1 83.31(8) .
C4 Ir1 Cl1 116.04(8) .
P2 Ir1 Cl1 90.68(2) .
P1 Ir1 Cl1 98.96(2) .
N1 P1 C27 104.43(12) .
N1 P1 C21 104.57(12) .
C27 P1 C21 101.79(13) .
N1 P1 Ir1 117.05(8) .
C27 P1 Ir1 115.53(10) .
C21 P1 Ir1 111.82(9) .
N2 P2 C41 103.40(12) .
N2 P2 C47 105.69(12) .
C41 P2 C47 103.02(13) .
N2 P2 Ir1 114.66(8) .
C41 P2 Ir1 115.44(10) .
C47 P2 Ir1 113.32(9) .
N2 Si1 N1 108.39(11) .
N2 Si1 C81 112.86(12) .
N1 Si1 C81 113.96(12) .
N2 Si1 C82 107.58(12) .
N1 Si1 C82 108.26(13) .
C81 Si1 C82 105.49(14) .
C71 N2 P2 117.44(18) .
C71 N2 Si1 114.14(18) .
P2 N2 Si1 128.39(14) .
C61 N1 P1 119.15(17) .
C61 N1 Si1 112.68(17) .
P1 N1 Si1 127.83(14) .
C75 C76 C71 120.0(3) .
C75 C76 H76 120.0 .
C71 C76 H76 120.0 .
C72 C73 C74 120.7(3) .
C72 C73 H73 119.6 .
C74 C73 H73 119.6 .
C62 C61 C66 118.8(3) .
C62 C61 N1 121.0(2) .
C66 C61 N1 120.1(2) .
C72 C71 C76 119.2(3) .
C72 C71 N2 119.4(2) .
C76 C71 N2 121.3(3) .
C71 C72 C73 120.4(3) .
C71 C72 H72 119.8 .
C73 C72 H72 119.8 .
C75 C74 C73 118.4(3) .
C75 C74 C77 120.5(3) .
C73 C74 C77 121.1(3) .
C61 C62 C63 120.2(3) .
C61 C62 H62 119.9 .
C63 C62 H62 119.9 .
C65 C66 C61 120.4(3) .
C65 C66 H66 119.8 .
C61 C66 H66 119.8 .
C64 C63 C62 121.6(3) .
C64 C63 H63 119.2 .
C62 C63 H63 119.2 .
Si1 C81 H81A 109.5 .
Si1 C81 H81B 109.5 .
H81A C81 H81B 109.5 .
Si1 C81 H81C 109.5 .
H81A C81 H81C 109.5 .
H81B C81 H81C 109.5 .
C48 C47 C52 118.6(3) .
C48 C47 P2 121.4(2) .
C52 C47 P2 119.8(2) .
C51 C52 C47 120.6(3) .
C51 C52 H52 119.7 .
C47 C52 H52 119.7 .
C49 C48 C47 120.4(3) .
C49 C48 H48 119.8 .
C47 C48 H48 119.8 .
C50 C51 C52 120.0(3) .
C50 C51 H51 120.0 .
C52 C51 H51 120.0 .
Si1 C82 H82A 109.5 .
Si1 C82 H82B 109.5 .
H82A C82 H82B 109.5 .
Si1 C82 H82C 109.5 .
H82A C82 H82C 109.5 .
H82B C82 H82C 109.5 .
C2 C1 C6 111.8(3) .
C2 C1 Ir1 70.31(16) .
C6 C1 Ir1 99.57(18) .
C2 C1 H1 127.6(19) .
C6 C1 H1 115.6(19) .
Ir1 C1 H1 120.5(19) .
C1 C2 C3 113.1(3) .
C1 C2 Ir1 70.52(17) .
C3 C2 Ir1 101.78(19) .
C1 C2 H2 122.1(19) .
C3 C2 H2 117.0(19) .
Ir1 C2 H2 122.5(19) .
C5 C4 C3 114.9(3) .
C5 C4 Ir1 71.49(17) .
C3 C4 Ir1 96.39(18) .
C5 C4 H4 123(2) .
C3 C4 H4 121(2) .
Ir1 C4 H4 113(2) .
C74 C77 H77A 109.5 .
C74 C77 H77B 109.5 .
H77A C77 H77B 109.5 .
C74 C77 H77C 109.5 .
H77A C77 H77C 109.5 .
H77B C77 H77C 109.5 .
C4 C5 C6 112.2(3) .
C4 C5 Ir1 72.88(17) .
C6 C5 Ir1 95.11(17) .
C4 C5 H5 124.3(19) .
C6 C5 H5 122.0(19) .
Ir1 C5 H5 111.7(19) .
C63 C64 C65 117.8(3) .
C63 C64 C67 120.9(3) .
C65 C64 C67 121.2(3) .
C50 C49 C48 120.6(3) .
C50 C49 H49 119.7 .
C48 C49 H49 119.7 .
C76 C75 C74 121.3(3) .
C76 C75 H75 119.4 .
C74 C75 H75 119.4 .
C11 C12 C7 119.3(3) .
C11 C12 C3 127.4(3) .
C7 C12 C3 113.3(3) .
C8 C7 C12 119.2(3) .
C8 C7 C6 127.4(3) .
C12 C7 C6 113.3(3) .
C12 C3 C4 108.4(2) .
C12 C3 C2 109.9(2) .
C4 C3 C2 97.2(2) .
C12 C3 H3 113.5(19) .
C4 C3 H3 111.8(19) .
C2 C3 H3 114.7(19) .
C66 C65 C64 121.2(3) .
C66 C65 H65 119.4 .
C64 C65 H65 119.4 .
C49 C50 C51 119.9(3) .
C49 C50 H50 120.0 .
C51 C50 H50 120.0 .
F1 C8 C7 120.8(3) .
F1 C8 C9 118.3(3) .
C7 C8 C9 120.9(3) .
F2 C9 C10 119.8(3) .
F2 C9 C8 120.1(3) .
C10 C9 C8 120.0(3) .
F3 C10 C9 120.1(3) .
F3 C10 C11 120.3(3) .
C9 C10 C11 119.6(3) .
C22 C21 C26 118.0(3) .
C22 C21 P1 117.5(2) .
C26 C21 P1 124.3(2) .
C23 C22 C21 120.7(3) .
C23 C22 H22 119.7 .
C21 C22 H22 119.7 .
C32 C27 C28 117.9(3) .
C32 C27 P1 119.5(2) .
C28 C27 P1 122.6(2) .
C43 C42 C41 120.1(3) .
C43 C42 H42 119.9 .
C41 C42 H42 119.9 .
C25 C26 C21 120.9(3) .
C25 C26 H26 119.6 .
C21 C26 H26 119.6 .
C46 C41 C42 118.9(3) .
C46 C41 P2 121.8(2) .
C42 C41 P2 119.1(2) .
C31 C32 C27 121.0(3) .
C31 C32 H32 119.5 .
C27 C32 H32 119.5 .
C29 C28 C27 121.2(3) .
C29 C28 H28 119.4 .
C27 C28 H28 119.4 .
C45 C46 C41 120.8(3) .
C45 C46 H46 119.6 .
C41 C46 H46 119.6 .
C42 C43 C44 120.4(3) .
C42 C43 H43 119.8 .
C44 C43 H43 119.8 .
C43 C44 C45 119.9(3) .
C43 C44 H44 120.0 .
C45 C44 H44 120.0 .
C32 C31 C30 120.2(3) .
C32 C31 H31 119.9 .
C30 C31 H31 119.9 .
C29 C30 C31 119.9(3) .
C29 C30 H30 120.1 .
C31 C30 H30 120.1 .
C30 C29 C28 119.8(3) .
C30 C29 H29 120.1 .
C28 C29 H29 120.1 .
C46 C45 C44 119.8(3) .
C46 C45 H45 120.1 .
C44 C45 H45 120.1 .
C64 C67 H67A 109.5 .
C64 C67 H67B 109.5 .
H67A C67 H67B 109.5 .
C64 C67 H67C 109.5 .
H67A C67 H67C 109.5 .
H67B C67 H67C 109.5 .
C24 C25 C26 120.2(3) .
C24 C25 H25 119.9 .
C26 C25 H25 119.9 .
C24 C23 C22 120.5(3) .
C24 C23 H23 119.8 .
C22 C23 H23 119.8 .
C25 C24 C23 119.6(3) .
C25 C24 H24 120.2 .
C23 C24 H24 120.2 .
F4 C11 C12 120.9(3) .
F4 C11 C10 118.1(3) .
C12 C11 C10 121.0(3) .
C7 C6 C5 109.4(2) .
C7 C6 C1 109.3(2) .
C5 C6 C1 98.8(2) .
C7 C6 H6 112.3(18) .
C5 C6 H6 113.8(18) .
C1 C6 H6 112.5(18) .

loop_
_geom_bond_atom_site_label_1
_geom_bond_atom_site_label_2
_geom_bond_distance
_geom_bond_site_symmetry_2
Cl3A C90A 1.710(8) .
Cl2A C90A 1.736(8) .
C90A H90A 0.9900 .
C90A H90B 0.9900 .
Cl3B C90B 1.758(8) .
Cl3B Cl3B 2.043(6) 2_866
Cl2B C90B 1.704(8) .
C90B H90C 0.9900 .
C90B H90D 0.9900 .
Ir1 C2 2.129(3) .
Ir1 C1 2.132(3) .
Ir1 C5 2.242(3) .
Ir1 C4 2.259(3) .
Ir1 P2 2.2754(7) .
Ir1 P1 2.2998(7) .
Ir1 Cl1 2.5162(7) .
P1 N1 1.705(2) .
P1 C27 1.837(3) .
P1 C21 1.844(3) .
P2 N2 1.688(2) .
P2 C41 1.828(3) .
P2 C47 1.836(3) .
Si1 N2 1.750(2) .
Si1 N1 1.762(2) .
Si1 C81 1.855(3) .
Si1 C82 1.866(3) .
N2 C71 1.449(3) .
N1 C61 1.452(3) .
C76 C75 1.382(4) .
C76 C71 1.398(4) .
C76 H76 0.9500 .
C73 C72 1.389(4) .
C73 C74 1.395(4) .
C73 H73 0.9500 .
C61 C62 1.387(4) .
C61 C66 1.395(4) .
C71 C72 1.382(4) .
C72 H72 0.9500 .
C74 C75 1.387(4) .
C74 C77 1.506(4) .
C62 C63 1.388(4) .
C62 H62 0.9500 .
C66 C65 1.385(4) .
C66 H66 0.9500 .
C63 C64 1.386(4) .
C63 H63 0.9500 .
C81 H81A 0.9800 .
C81 H81B 0.9800 .
C81 H81C 0.9800 .
C47 C48 1.394(4) .
C47 C52 1.397(4) .
C52 C51 1.390(4) .
C52 H52 0.9500 .
C48 C49 1.383(4) .
C48 H48 0.9500 .
C51 C50 1.381(4) .
C51 H51 0.9500 .
C82 H82A 0.9800 .
C82 H82B 0.9800 .
C82 H82C 0.9800 .
C1 C2 1.429(4) .
C1 C6 1.537(4) .
C1 H1 0.91(3) .
C2 C3 1.527(4) .
C2 H2 0.90(3) .
C4 C5 1.377(4) .
C4 C3 1.524(4) .
C4 H4 0.92(3) .
C77 H77A 0.9800 .
C77 H77B 0.9800 .
C77 H77C 0.9800 .
C5 C6 1.536(4) .
C5 H5 1.02(3) .
C64 C65 1.393(4) .
C64 C67 1.512(4) .
C49 C50 1.381(5) .
C49 H49 0.9500 .
C75 H75 0.9500 .
C12 C11 1.380(4) .
C12 C7 1.398(4) .
C12 C3 1.521(4) .
C7 C8 1.375(4) .
C7 C6 1.512(4) .
C3 H3 0.93(3) .
C65 H65 0.9500 .
C50 H50 0.9500 .
C8 F1 1.353(4) .
C8 C9 1.385(4) .
C9 F2 1.349(4) .
C9 C10 1.370(5) .
C10 F3 1.346(3) .
C10 C11 1.383(4) .
C21 C22 1.397(4) .
C21 C26 1.401(4) .
C22 C23 1.389(4) .
C22 H22 0.9500 .
C27 C32 1.399(4) .
C27 C28 1.400(4) .
C42 C43 1.384(4) .
C42 C41 1.399(4) .
C42 H42 0.9500 .
C26 C25 1.389(4) .
C26 H26 0.9500 .
C41 C46 1.394(4) .
C32 C31 1.386(4) .
C32 H32 0.9500 .
C28 C29 1.391(4) .
C28 H28 0.9500 .
C46 C45 1.386(4) .
C46 H46 0.9500 .
C43 C44 1.386(4) .
C43 H43 0.9500 .
C44 C45 1.388(4) .
C44 H44 0.9500 .
C31 C30 1.388(5) .
C31 H31 0.9500 .
C30 C29 1.387(5) .
C30 H30 0.9500 .
C29 H29 0.9500 .
C45 H45 0.9500 .
C67 H67A 0.9800 .
C67 H67B 0.9800 .
C67 H67C 0.9800 .
C25 C24 1.380(4) .
C25 H25 0.9500 .
C23 C24 1.383(4) .
C23 H23 0.9500 .
C24 H24 0.9500 .
C11 F4 1.355(4) .
C6 H6 0.92(3) .

loop_
_geom_torsion_atom_site_label_1
_geom_torsion_atom_site_label_2
_geom_torsion_atom_site_label_3
_geom_torsion_atom_site_label_4
_geom_torsion
C41 P2 N2 C71 22.3(2)
C47 P2 N2 C71 -85.6(2)
Ir1 P2 N2 C71 148.86(17)
C41 P2 N2 Si1 -159.94(17)
C47 P2 N2 Si1 92.15(18)
Ir1 P2 N2 Si1 -33.41(19)
N1 Si1 N2 C71 160.52(18)
C81 Si1 N2 C71 -72.3(2)
C82 Si1 N2 C71 43.7(2)
N1 Si1 N2 P2 -17.3(2)
C81 Si1 N2 P2 109.92(18)
C82 Si1 N2 P2 -134.12(17)
C27 P1 N1 C61 43.8(2)
C21 P1 N1 C61 -62.8(2)
Ir1 P1 N1 C61 172.90(16)
C27 P1 N1 Si1 -143.54(17)
C21 P1 N1 Si1 109.91(17)
Ir1 P1 N1 Si1 -14.4(2)
N2 Si1 N1 C61 -142.26(18)
C81 Si1 N1 C61 91.2(2)
C82 Si1 N1 C61 -25.8(2)
N2 Si1 N1 P1 44.66(19)
C81 Si1 N1 P1 -81.9(2)
C82 Si1 N1 P1 161.07(17)
P1 N1 C61 C62 94.1(3)
Si1 N1 C61 C62 -79.6(3)
P1 N1 C61 C66 -88.3(3)
Si1 N1 C61 C66 97.9(3)
C75 C76 C71 C72 1.7(4)
C75 C76 C71 N2 -177.2(3)
P2 N2 C71 C72 -96.1(3)
Si1 N2 C71 C72 85.8(3)
P2 N2 C71 C76 82.8(3)
Si1 N2 C71 C76 -95.2(3)
C76 C71 C72 C73 -0.9(4)
N2 C71 C72 C73 178.0(2)
C74 C73 C72 C71 -0.5(4)
C72 C73 C74 C75 1.1(4)
C72 C73 C74 C77 179.5(3)
C66 C61 C62 C63 -0.3(4)
N1 C61 C62 C63 177.3(2)
C62 C61 C66 C65 -0.6(4)
N1 C61 C66 C65 -178.2(2)
C61 C62 C63 C64 1.5(4)
N2 P2 C47 C48 159.2(2)
C41 P2 C47 C48 51.0(3)
Ir1 P2 C47 C48 -74.4(2)
N2 P2 C47 C52 -25.3(3)
C41 P2 C47 C52 -133.4(2)
Ir1 P2 C47 C52 101.1(2)
C48 C47 C52 C51 1.2(4)
P2 C47 C52 C51 -174.4(2)
C52 C47 C48 C49 -1.7(4)
P2 C47 C48 C49 173.9(2)
C47 C52 C51 C50 0.0(4)
C6 C1 C2 C3 -2.2(3)
Ir1 C1 C2 C3 -94.9(2)
C6 C1 C2 Ir1 92.7(2)
C3 C4 C5 C6 0.0(4)
Ir1 C4 C5 C6 -88.6(2)
C3 C4 C5 Ir1 88.5(2)
C62 C63 C64 C65 -1.6(4)
C62 C63 C64 C67 176.6(3)
C47 C48 C49 C50 0.9(5)
C71 C76 C75 C74 -1.2(5)
C73 C74 C75 C76 -0.2(4)
C77 C74 C75 C76 -178.6(3)
C11 C12 C7 C8 0.4(4)
C3 C12 C7 C8 -179.7(3)
C11 C12 C7 C6 -179.5(3)
C3 C12 C7 C6 0.3(4)
C11 C12 C3 C4 127.4(3)
C7 C12 C3 C4 -52.4(3)
C11 C12 C3 C2 -127.4(3)
C7 C12 C3 C2 52.7(3)
C5 C4 C3 C12 52.5(3)
Ir1 C4 C3 C12 125.1(2)
C5 C4 C3 C2 -61.3(3)
Ir1 C4 C3 C2 11.3(2)
C1 C2 C3 C12 -51.1(3)
Ir1 C2 C3 C12 -124.8(2)
C1 C2 C3 C4 61.5(3)
Ir1 C2 C3 C4 -12.1(2)
C61 C66 C65 C64 0.4(4)
C63 C64 C65 C66 0.7(4)
C67 C64 C65 C66 -177.6(3)
C48 C49 C50 C51 0.3(5)
C52 C51 C50 C49 -0.8(5)
C12 C7 C8 F1 -179.8(3)
C6 C7 C8 F1 0.2(5)
C12 C7 C8 C9 -1.2(5)
C6 C7 C8 C9 178.8(3)
F1 C8 C9 F2 1.8(4)
C7 C8 C9 F2 -176.8(3)
F1 C8 C9 C10 179.5(3)
C7 C8 C9 C10 0.8(5)
F2 C9 C10 F3 -0.3(5)
C8 C9 C10 F3 -178.0(3)
F2 C9 C10 C11 178.0(3)
C8 C9 C10 C11 0.3(5)
N1 P1 C21 C22 -52.9(2)
C27 P1 C21 C22 -161.4(2)
Ir1 P1 C21 C22 74.7(2)
N1 P1 C21 C26 131.8(2)
C27 P1 C21 C26 23.3(3)
Ir1 P1 C21 C26 -100.6(2)
C26 C21 C22 C23 -3.1(4)
P1 C21 C22 C23 -178.7(2)
N1 P1 C27 C32 110.9(2)
C21 P1 C27 C32 -140.5(2)
Ir1 P1 C27 C32 -19.2(3)
N1 P1 C27 C28 -68.9(3)
C21 P1 C27 C28 39.7(3)
Ir1 P1 C27 C28 161.0(2)
C22 C21 C26 C25 3.4(4)
P1 C21 C26 C25 178.6(2)
C43 C42 C41 C46 -2.2(4)
C43 C42 C41 P2 -177.4(2)
N2 P2 C41 C46 -87.0(3)
C47 P2 C41 C46 22.9(3)
Ir1 P2 C41 C46 147.0(2)
N2 P2 C41 C42 88.1(2)
C47 P2 C41 C42 -162.0(2)
Ir1 P2 C41 C42 -37.9(3)
C28 C27 C32 C31 -0.9(4)
P1 C27 C32 C31 179.3(2)
C32 C27 C28 C29 1.9(4)
P1 C27 C28 C29 -178.3(2)
C42 C41 C46 C45 1.7(5)
P2 C41 C46 C45 176.8(3)
C41 C42 C43 C44 0.8(5)
C42 C43 C44 C45 1.1(5)
C27 C32 C31 C30 -0.5(5)
C32 C31 C30 C29 0.9(5)
C31 C30 C29 C28 0.0(5)
C27 C28 C29 C30 -1.4(5)
C41 C46 C45 C44 0.1(5)
C43 C44 C45 C46 -1.5(5)
C21 C26 C25 C24 -0.9(4)
C21 C22 C23 C24 0.3(5)
C26 C25 C24 C23 -2.0(4)
C22 C23 C24 C25 2.3(5)
C7 C12 C11 F4 -179.5(3)
C3 C12 C11 F4 0.7(5)
C7 C12 C11 C10 0.7(5)
C3 C12 C11 C10 -179.1(3)
F3 C10 C11 F4 -2.6(4)
C9 C10 C11 F4 179.1(3)
F3 C10 C11 C12 177.2(3)
C9 C10 C11 C12 -1.1(5)
C8 C7 C6 C5 -127.1(3)
C12 C7 C6 C5 52.9(3)
C8 C7 C6 C1 125.8(3)
C12 C7 C6 C1 -54.2(3)
C4 C5 C6 C7 -52.9(3)
Ir1 C5 C6 C7 -126.5(2)
C4 C5 C6 C1 61.2(3)
Ir1 C5 C6 C1 -12.4(2)
C2 C1 C6 C7 54.9(3)
Ir1 C1 C6 C7 127.4(2)
C2 C1 C6 C5 -59.3(3)
Ir1 C1 C6 C5 13.2(2)
